data_4021330
loop_
_publ_author_name
'Guuske F. Busscher'
'Stan Groothuys'
'Ren\'e de Gelder'
'Floris P. J. T. Rutjes'
'Floris L. van Delft'

_publ_section_title
;
 Efficient Preparation of a 1,3-Diazidocyclitol
 as a Versatile 2-Deoxystreptamine Precursor
;
_journal_name_full 'Journal of Organic Chemistry'
_journal_page_first 4477
_journal_page_last 4481
_journal_paper_doi 10.1021/jo049788k
_journal_volume 69
_journal_year 2004
_chemical_formula_sum 'C18 H17 N O5'
_chemical_formula_weight 327.33
_space_group_IT_number 2
_symmetry_cell_setting triclinic
_symmetry_space_group_name_Hall '-P 1'
_symmetry_space_group_name_H-M 'P -1'
_cell_angle_alpha 71.249(5)
_cell_angle_beta 78.019(5)
_cell_angle_gamma 84.231(5)
_cell_formula_units_Z 4
_cell_length_a 7.0838(4)
_cell_length_b 14.5357(7)
_cell_length_c 16.0758(9)
_cell_measurement_temperature 208(2)
_cell_volume 1532.27(14)
_diffrn_ambient_temperature 208(2)
_exptl_crystal_density_diffrn 1.419
_refine_ls_R_factor_obs 0.0608
_refine_ls_wR_factor_obs 0.0967
_cod_depositor_comments
;
The following automatic conversions were performed:
'_geom_bond_publ_flag' value 'Y' changed to 'y' according to
'/home/saulius/struct/CIF-dictionaries/cif_core.dic' dictionary named
'cif_core.dic' version 2.4.1 from 2010-06-29 (56 times).

Automatic conversion script
Id: cif_fix_enum 1527 2010-12-29 10:47:43Z saulius 
;
_cod_database_code 4021330

loop_
_symmetry_equiv_pos_as_xyz
'x, y, z'
'-x, -y, -z'

loop_
_atom_site_label
_atom_site_type_symbol
_atom_site_fract_x
_atom_site_fract_y
_atom_site_fract_z
_atom_site_U_iso_or_equiv
_atom_site_adp_type
_atom_site_occupancy
_atom_site_calc_flag
_atom_site_refinement_flags
_atom_site_disorder_assembly
_atom_site_disorder_group
O1A O -0.1862(2) 0.18563(12) 0.01705(11) 0.0362(4) Uani 1 d . . .
O2A O 0.0832(2) 0.26711(11) 0.06705(10) 0.0257(4) Uani 1 d . . .
O3A O 0.0418(2) 0.34676(12) 0.16845(11) 0.0343(4) Uani 1 d . . .
O4A O 0.4936(3) 0.73132(14) -0.17030(14) 0.0522(5) Uani 1 d . . .
O5A O 0.5443(3) 0.64339(15) -0.25833(13) 0.0566(6) Uani 1 d . . .
N1A N 0.4801(3) 0.65528(16) -0.18559(15) 0.0339(5) Uani 1 d . . .
C1A C -0.1415(3) 0.03181(18) 0.12798(16) 0.0269(6) Uani 1 d . . .
H1A H -0.235(3) 0.0087(15) 0.1025(14) 0.019(6) Uiso 1 d . . .
C2A C 0.0618(3) -0.02181(17) 0.11699(16) 0.0262(6) Uani 1 d . . .
H2A H 0.061(3) -0.0706(17) 0.0917(14) 0.025(6) Uiso 1 d . . .
C3A C 0.2229(4) 0.04873(19) 0.06015(16) 0.0289(6) Uani 1 d . . .
H3A H 0.335(4) 0.0151(18) 0.0295(16) 0.045(7) Uiso 1 d . . .
H3B H 0.178(3) 0.1081(18) 0.0139(15) 0.029(6) Uiso 1 d . . .
C4A C 0.2894(4) 0.07662(18) 0.13277(16) 0.0290(6) Uani 1 d . . .
H4A H 0.392(3) 0.1177(16) 0.1105(14) 0.022(6) Uiso 1 d . . .
C5A C 0.3258(4) -0.02416(19) 0.19603(19) 0.0351(6) Uani 1 d . . .
H5A H 0.356(3) -0.0236(17) 0.2544(16) 0.031(6) Uiso 1 d . . .
H5B H 0.419(3) -0.0640(18) 0.1678(15) 0.034(7) Uiso 1 d . . .
C6A C 0.1193(3) -0.05502(18) 0.21100(16) 0.0290(6) Uani 1 d . . .
H6A H 0.090(3) -0.1232(18) 0.2472(15) 0.032(6) Uiso 1 d . . .
C7A C 0.0023(4) 0.02106(17) 0.24908(16) 0.0280(6) Uani 1 d . . .
H7A H 0.008(3) 0.0081(16) 0.3080(16) 0.027(6) Uiso 1 d . . .
C8A C 0.1130(3) 0.11551(17) 0.18881(15) 0.0241(5) Uani 1 d . . .
H8A H 0.157(3) 0.1488(17) 0.2237(15) 0.028(6) Uiso 1 d . . .
C9A C -0.0194(3) 0.18655(16) 0.13266(15) 0.0238(5) Uani 1 d . . .
H9A H -0.118(3) 0.2128(15) 0.1707(13) 0.016(5) Uiso 1 d . . .
C10A C -0.1223(3) 0.13874(17) 0.08321(15) 0.0256(5) Uani 1 d . . .
C11A C -0.1960(4) 0.0183(2) 0.22865(17) 0.0306(6) Uani 1 d . . .
H11A H -0.294(3) 0.0656(18) 0.2455(15) 0.034(7) Uiso 1 d . . .
H11B H -0.251(4) -0.046(2) 0.2613(16) 0.040(7) Uiso 1 d . . .
C12A C 0.1032(3) 0.34350(16) 0.09372(15) 0.0223(5) Uani 1 d . . .
C13A C 0.2054(3) 0.42296(16) 0.02011(14) 0.0201(5) Uani 1 d . . .
C14A C 0.2222(3) 0.50993(17) 0.03630(16) 0.0238(5) Uani 1 d . . .
H14A H 0.167(4) 0.5146(19) 0.0961(18) 0.047(8) Uiso 1 d . . .
C15A C 0.3119(3) 0.58718(18) -0.03096(16) 0.0260(6) Uani 1 d . . .
H15A H 0.323(4) 0.647(2) -0.0201(16) 0.042(7) Uiso 1 d . . .
C16A C 0.3844(3) 0.57441(16) -0.11315(15) 0.0240(5) Uani 1 d . . .
C17A C 0.3700(3) 0.48944(18) -0.13132(16) 0.0257(5) Uani 1 d . . .
H17A H 0.420(3) 0.4848(16) -0.1897(15) 0.025(6) Uiso 1 d . . .
C18A C 0.2786(3) 0.41343(18) -0.06378(16) 0.0253(5) Uani 1 d . . .
H18A H 0.262(3) 0.3577(18) -0.0755(15) 0.027(7) Uiso 1 d . . .
O1B O -0.3425(3) 0.43852(14) 0.45352(12) 0.0508(5) Uani 1 d . . .
O2B O 0.0283(2) 0.43884(11) 0.35441(10) 0.0307(4) Uani 1 d . . .
O3B O -0.1094(2) 0.54374(12) 0.24520(11) 0.0378(4) Uani 1 d . . .
O4B O 0.7245(3) 0.80001(15) 0.15141(13) 0.0517(5) Uani 1 d . . .
O5B O 0.7259(3) 0.75650(15) 0.29207(13) 0.0538(6) Uani 1 d . . .
N1B N 0.6582(3) 0.75514(15) 0.22867(15) 0.0333(5) Uani 1 d . . .
C1B C -0.3362(4) 0.2634(2) 0.49825(17) 0.0340(6) Uani 1 d . . .
H1B H -0.457(4) 0.2673(18) 0.5361(17) 0.042(7) Uiso 1 d . . .
C2B C -0.1795(4) 0.20985(19) 0.55615(17) 0.0350(6) Uani 1 d . . .
H2B H -0.243(3) 0.1834(18) 0.6201(17) 0.037(7) Uiso 1 d . . .
C3B C -0.0108(4) 0.2747(2) 0.54277(18) 0.0367(7) Uani 1 d . . .
H3C H -0.047(3) 0.341(2) 0.5332(16) 0.035(7) Uiso 1 d . . .
H3D H 0.050(3) 0.2540(18) 0.5953(17) 0.037(7) Uiso 1 d . . .
C4B C 0.1263(4) 0.25098(19) 0.46581(17) 0.0344(6) Uani 1 d . . .
H4B H 0.248(4) 0.2825(17) 0.4458(15) 0.031(7) Uiso 1 d . . .
C5B C 0.1371(4) 0.1405(2) 0.5032(2) 0.0459(8) Uani 1 d . . .
H5C H 0.186(4) 0.119(2) 0.563(2) 0.056(8) Uiso 1 d . . .
H5D H 0.207(4) 0.106(2) 0.461(2) 0.070(10) Uiso 1 d . . .
C6B C -0.0807(4) 0.1306(2) 0.51382(18) 0.0399(7) Uani 1 d . . .
H6B H -0.126(4) 0.064(2) 0.5422(17) 0.046(8) Uiso 1 d . . .
C7B C -0.1157(4) 0.17770(19) 0.41863(18) 0.0363(6) Uani 1 d . . .
H7B H -0.076(4) 0.1354(19) 0.3799(17) 0.043(7) Uiso 1 d . . .
C8B C 0.0176(3) 0.26730(18) 0.38713(16) 0.0281(6) Uani 1 d . . .
H8B H 0.108(3) 0.2699(16) 0.3322(15) 0.027(6) Uiso 1 d . . .
C9B C -0.0999(3) 0.36234(17) 0.36718(16) 0.0255(5) Uani 1 d . . .
H9B H -0.154(3) 0.3755(15) 0.3145(14) 0.019(6) Uiso 1 d . . .
C10B C -0.2708(3) 0.36349(19) 0.44266(15) 0.0308(6) Uani 1 d . . .
C11B C -0.3292(4) 0.2060(2) 0.4331(2) 0.0399(7) Uani 1 d . . .
H11C H -0.398(4) 0.148(2) 0.4606(17) 0.043(8) Uiso 1 d . . .
H11D H -0.381(4) 0.2470(19) 0.3776(18) 0.047(8) Uiso 1 d . . .
C12B C 0.0146(3) 0.52305(17) 0.28951(14) 0.0252(5) Uani 1 d . . .
C13B C 0.1784(3) 0.58540(16) 0.27739(15) 0.0235(5) Uani 1 d . . .
C14B C 0.2107(4) 0.66534(17) 0.20115(16) 0.0277(6) Uani 1 d . . .
H14B H 0.132(3) 0.6821(17) 0.1589(16) 0.032(7) Uiso 1 d . . .
C15B C 0.3695(4) 0.72086(18) 0.18376(16) 0.0286(6) Uani 1 d . . .
H15B H 0.400(3) 0.7729(18) 0.1317(16) 0.035(7) Uiso 1 d . . .
C16B C 0.4885(3) 0.69704(16) 0.24603(15) 0.0248(5) Uani 1 d . . .
C17B C 0.4576(4) 0.62047(17) 0.32342(16) 0.0264(6) Uani 1 d . . .
H17B H 0.540(3) 0.6061(16) 0.3641(15) 0.028(6) Uiso 1 d . . .
C18B C 0.3013(3) 0.56331(18) 0.33886(16) 0.0255(5) Uani 1 d . . .
H18B H 0.283(3) 0.5086(17) 0.3915(15) 0.022(6) Uiso 1 d . . .

loop_
_atom_site_aniso_label
_atom_site_aniso_U_11
_atom_site_aniso_U_22
_atom_site_aniso_U_33
_atom_site_aniso_U_23
_atom_site_aniso_U_13
_atom_site_aniso_U_12
O1A 0.0435(11) 0.0321(10) 0.0374(10) -0.0117(8) -0.0192(9) 0.0066(8)
O2A 0.0334(9) 0.0175(8) 0.0262(9) -0.0082(7) -0.0024(7) -0.0032(7)
O3A 0.0454(11) 0.0320(10) 0.0271(10) -0.0127(8) -0.0037(8) -0.0040(8)
O4A 0.0524(12) 0.0277(11) 0.0692(14) -0.0126(10) 0.0050(10) -0.0102(9)
O5A 0.0701(14) 0.0545(14) 0.0377(12) -0.0061(10) 0.0029(11) -0.0217(11)
N1A 0.0274(12) 0.0289(13) 0.0419(14) -0.0047(11) -0.0095(10) -0.0004(10)
C1A 0.0252(13) 0.0281(14) 0.0315(14) -0.0114(11) -0.0098(11) -0.0023(11)
C2A 0.0303(13) 0.0205(13) 0.0305(14) -0.0105(11) -0.0075(11) -0.0008(11)
C3A 0.0268(13) 0.0281(14) 0.0301(14) -0.0110(12) 0.0004(11) 0.0015(11)
C4A 0.0230(13) 0.0251(14) 0.0375(15) -0.0064(12) -0.0060(12) -0.0035(11)
C5A 0.0318(15) 0.0288(15) 0.0446(17) -0.0074(13) -0.0153(13) 0.0028(12)
C6A 0.0317(14) 0.0210(14) 0.0333(14) -0.0054(11) -0.0084(11) -0.0013(11)
C7A 0.0377(15) 0.0256(13) 0.0199(13) -0.0039(11) -0.0056(11) -0.0076(11)
C8A 0.0306(13) 0.0200(13) 0.0243(13) -0.0079(10) -0.0082(11) -0.0026(10)
C9A 0.0250(13) 0.0204(13) 0.0250(13) -0.0088(11) -0.0001(10) -0.0003(10)
C10A 0.0197(12) 0.0288(14) 0.0285(13) -0.0116(11) -0.0023(10) 0.0037(10)
C11A 0.0283(14) 0.0267(15) 0.0344(15) -0.0094(12) 0.0021(11) -0.0061(12)
C12A 0.0214(12) 0.0224(13) 0.0261(13) -0.0101(11) -0.0102(10) 0.0066(10)
C13A 0.0182(11) 0.0207(12) 0.0244(12) -0.0091(10) -0.0093(10) 0.0038(10)
C14A 0.0215(12) 0.0252(13) 0.0289(14) -0.0115(11) -0.0108(11) 0.0040(10)
C15A 0.0223(12) 0.0212(13) 0.0393(15) -0.0115(12) -0.0147(11) 0.0037(11)
C16A 0.0178(12) 0.0235(13) 0.0310(13) -0.0051(11) -0.0107(10) 0.0004(10)
C17A 0.0228(13) 0.0297(14) 0.0262(14) -0.0092(12) -0.0065(11) -0.0021(11)
C18A 0.0232(13) 0.0241(14) 0.0325(14) -0.0116(12) -0.0094(11) -0.0006(11)
O1B 0.0608(13) 0.0443(12) 0.0400(11) -0.0125(9) -0.0048(10) 0.0207(10)
O2B 0.0356(10) 0.0249(9) 0.0316(9) -0.0022(8) -0.0145(8) -0.0066(8)
O3B 0.0390(10) 0.0361(11) 0.0384(10) -0.0033(8) -0.0189(9) -0.0047(8)
O4B 0.0521(13) 0.0527(13) 0.0402(12) 0.0026(10) -0.0035(10) -0.0237(10)
O5B 0.0618(14) 0.0575(14) 0.0504(13) -0.0140(11) -0.0221(11) -0.0260(11)
N1B 0.0372(12) 0.0246(12) 0.0382(13) -0.0079(11) -0.0075(11) -0.0060(10)
C1B 0.0237(14) 0.0437(16) 0.0287(14) -0.0050(12) -0.0012(12) -0.0015(12)
C2B 0.0355(15) 0.0380(16) 0.0245(14) 0.0012(12) -0.0064(12) -0.0043(12)
C3B 0.0441(17) 0.0364(17) 0.0301(15) -0.0038(13) -0.0182(13) -0.0023(14)
C4B 0.0257(14) 0.0334(15) 0.0373(15) -0.0003(12) -0.0067(12) -0.0038(12)
C5B 0.0407(17) 0.0338(17) 0.0535(19) 0.0001(15) -0.0116(16) 0.0041(13)
C6B 0.0385(16) 0.0268(16) 0.0467(17) -0.0004(13) -0.0072(13) -0.0045(13)
C7B 0.0423(16) 0.0311(15) 0.0361(15) -0.0124(13) -0.0034(13) -0.0056(12)
C8B 0.0274(13) 0.0285(14) 0.0255(13) -0.0073(11) 0.0010(11) -0.0029(11)
C9B 0.0291(13) 0.0269(14) 0.0222(13) -0.0066(11) -0.0090(11) -0.0023(11)
C10B 0.0312(14) 0.0367(16) 0.0248(13) -0.0088(12) -0.0119(11) 0.0080(12)
C11B 0.0380(16) 0.0393(17) 0.0416(17) -0.0060(14) -0.0089(14) -0.0162(14)
C12B 0.0280(13) 0.0288(14) 0.0192(12) -0.0090(11) -0.0051(11) 0.0035(11)
C13B 0.0237(12) 0.0229(13) 0.0259(13) -0.0106(10) -0.0047(10) -0.0002(10)
C14B 0.0321(14) 0.0248(14) 0.0256(13) -0.0051(11) -0.0097(12) 0.0023(11)
C15B 0.0376(15) 0.0189(13) 0.0255(14) -0.0032(11) -0.0055(12) 0.0030(12)
C16B 0.0267(13) 0.0183(12) 0.0308(14) -0.0100(11) -0.0038(11) -0.0026(10)
C17B 0.0312(14) 0.0260(14) 0.0261(13) -0.0113(11) -0.0113(11) 0.0034(11)
C18B 0.0303(13) 0.0222(13) 0.0211(13) -0.0033(11) -0.0036(11) -0.0014(11)

loop_
_geom_bond_atom_site_label_1
_geom_bond_atom_site_label_2
_geom_bond_distance
_geom_bond_site_symmetry_2
_geom_bond_publ_flag
O1A C10A 1.214(3) . y
O2A C12A 1.342(3) . y
O2A C9A 1.439(3) . y
O3A C12A 1.204(3) . y
O4A N1A 1.224(3) . y
O5A N1A 1.224(3) . y
N1A C16A 1.466(3) . y
C1A C10A 1.495(3) . y
C1A C11A 1.536(3) . y
C1A C2A 1.572(3) . y
C2A C3A 1.546(3) . y
C2A C6A 1.559(3) . y
C3A C4A 1.523(3) . y
C4A C5A 1.524(3) . y
C4A C8A 1.553(3) . y
C5A C6A 1.521(3) . y
C6A C7A 1.525(3) . y
C7A C11A 1.514(3) . y
C7A C8A 1.576(3) . y
C8A C9A 1.523(3) . y
C9A C10A 1.531(3) . y
C12A C13A 1.480(3) . y
C13A C18A 1.386(3) . y
C13A C14A 1.391(3) . y
C14A C15A 1.382(3) . y
C15A C16A 1.379(3) . y
C16A C17A 1.375(3) . y
C17A C18A 1.378(3) . y
O1B C10B 1.205(3) . y
O2B C12B 1.339(3) . y
O2B C9B 1.443(3) . y
O3B C12B 1.199(3) . y
O4B N1B 1.220(3) . y
O5B N1B 1.220(2) . y
N1B C16B 1.466(3) . y
C1B C10B 1.502(4) . y
C1B C11B 1.526(4) . y
C1B C2B 1.579(3) . y
C2B C3B 1.533(4) . y
C2B C6B 1.558(4) . y
C3B C4B 1.516(4) . y
C4B C5B 1.523(4) . y
C4B C8B 1.556(3) . y
C5B C6B 1.533(4) . y
C6B C7B 1.524(4) . y
C7B C11B 1.517(4) . y
C7B C8B 1.571(4) . y
C8B C9B 1.516(3) . y
C9B C10B 1.529(3) . y
C12B C13B 1.486(3) . y
C13B C14B 1.388(3) . y
C13B C18B 1.391(3) . y
C14B C15B 1.379(4) . y
C15B C16B 1.379(3) . y
C16B C17B 1.371(3) . y
C17B C18B 1.384(3) . y
